data_7712304
loop_
_publ_author_name
'Teng, Qiaoqiao'
'Liu, Ziwei'
'Song, Haobin'
'Liu, Jiayu'
'Zhao, Yaru'
'Jiang, Weihua'
'Huynh, Han Vinh'
'Meng, Qi'

_publ_section_title
;
 Versatile halogenation <i>via</i> a C<sub>NHC</sub>^C<sub>sp3</sub>
 palladacycle intermediate.
;
_journal_issue 8
_journal_name_full 'Dalton transactions (Cambridge, England : 2003)'
_journal_page_first 2223
_journal_page_last 2226
_journal_paper_doi 10.1039/d3dt00113j
_journal_volume 52
_journal_year 2023
_chemical_formula_moiety 'C27 H33 Br N4 O2 Pd'
_chemical_formula_sum 'C27 H33 Br N4 O2 Pd'
_chemical_formula_weight 631.88
_space_group_crystal_system monoclinic
_space_group_IT_number 14
_space_group_name_Hall '-P 2ybc'
_space_group_name_H-M_alt 'P 1 21/c 1'
_atom_sites_solution_hydrogens geom
_atom_sites_solution_primary dual
_audit_creation_date 2020-07-21
_audit_creation_method
;
Olex2 1.2
(compiled 2018.05.29 svn.r3508 for OlexSys, GUI svn.r5506)
;
_audit_update_record
;
2022-12-14 deposited with the CCDC.	2023-02-06 downloaded from the CCDC.
;
_cell_angle_alpha 90
_cell_angle_beta 96.1070(10)
_cell_angle_gamma 90
_cell_formula_units_Z 8
_cell_length_a 16.1679(6)
_cell_length_b 9.3786(3)
_cell_length_c 35.7626(15)
_cell_measurement_reflns_used 9223
_cell_measurement_temperature 160
_cell_measurement_theta_max 26.023
_cell_measurement_theta_min 2.291
_cell_volume 5392.0(3)
_computing_cell_refinement 'SAINT V8.40A (?, 2016)'
_computing_data_reduction 'SAINT V8.40A (?, 2016)'
_computing_molecular_graphics 'Olex2 (Dolomanov et al., 2009)'
_computing_publication_material 'Olex2 (Dolomanov et al., 2009)'
_computing_structure_refinement 'ShelXL (Sheldrick, 2015)'
_computing_structure_solution 'XT (Sheldrick, 2015)'
_diffrn_ambient_temperature 160.0
_diffrn_measured_fraction_theta_full 0.994
_diffrn_measured_fraction_theta_max 0.988
_diffrn_measurement_device_type 'D8 VENTURE'
_diffrn_measurement_method '\f and \w scans'
_diffrn_radiation_type MoK\a
_diffrn_radiation_wavelength 0.71073
_diffrn_reflns_av_R_equivalents 0.0806
_diffrn_reflns_av_unetI/netI 0.0741
_diffrn_reflns_Laue_measured_fraction_full 0.994
_diffrn_reflns_Laue_measured_fraction_max 0.988
_diffrn_reflns_limit_h_max 20
_diffrn_reflns_limit_h_min -20
_diffrn_reflns_limit_k_max 10
_diffrn_reflns_limit_k_min -11
_diffrn_reflns_limit_l_max 40
_diffrn_reflns_limit_l_min -44
_diffrn_reflns_number 47847
_diffrn_reflns_point_group_measured_fraction_full 0.994
_diffrn_reflns_point_group_measured_fraction_max 0.988
_diffrn_reflns_theta_full 25.242
_diffrn_reflns_theta_max 26.402
_diffrn_reflns_theta_min 2.246
_diffrn_standards_number 0
_exptl_absorpt_coefficient_mu 2.201
_exptl_absorpt_correction_T_max 0.7454
_exptl_absorpt_correction_T_min 0.5604
_exptl_absorpt_correction_type multi-scan
_exptl_absorpt_process_details
'SADABS-2016/2 (Bruker,2016/2) was used for absorption correction. wR2(int) was 0.1034 before and 0.0587 after correction. The Ratio of minimum to maximum transmission is 0.7518. The \l/2 correction factor is Not present.'
_exptl_crystal_colour colourless
_exptl_crystal_colour_primary colourless
_exptl_crystal_density_diffrn 1.557
_exptl_crystal_description block
_exptl_crystal_F_000 2560
_exptl_crystal_size_max 0.15
_exptl_crystal_size_mid 0.08
_exptl_crystal_size_min 0.06
_refine_diff_density_max 0.925
_refine_diff_density_min -1.039
_refine_diff_density_rms 0.135
_refine_ls_extinction_method none
_refine_ls_goodness_of_fit_ref 1.028
_refine_ls_hydrogen_treatment constr
_refine_ls_matrix_type full
_refine_ls_number_parameters 641
_refine_ls_number_reflns 10939
_refine_ls_number_restraints 0
_refine_ls_restrained_S_all 1.028
_refine_ls_R_factor_all 0.0886
_refine_ls_R_factor_gt 0.0489
_refine_ls_shift/su_max 0.002
_refine_ls_shift/su_mean 0.000
_refine_ls_structure_factor_coef Fsqd
_refine_ls_weighting_details 'w=1/[\s^2^(Fo^2^)+(0.0344P)^2^+18.5821P] where P=(Fo^2^+2Fc^2^)/3'
_refine_ls_weighting_scheme calc
_refine_ls_wR_factor_gt 0.0978
_refine_ls_wR_factor_ref 0.1157
_reflns_Friedel_coverage 0.000
_reflns_number_gt 7603
_reflns_number_total 10939
_reflns_threshold_expression 'I > 2\s(I)'
_cod_data_source_file d3dt00113j2.cif
_cod_data_source_block 2_0m
_cod_depositor_comments 'Adding full bibliography for 7712302--7712304.cif.'
_cod_database_code 7712304
_shelx_shelxl_version_number 2018/3
_shelx_space_group_comment
;
The symmetry employed for this shelxl refinement is uniquely defined
by the following loop, which should always be used as a source of
symmetry information in preference to the above space-group names.
They are only intended as comments.
;
_shelx_estimated_absorpt_t_max 0.879
_shelx_estimated_absorpt_t_min 0.734
_olex2_refinement_description
;
1. Fixed Uiso
 At 1.2 times of:
  All C(H) groups, All C(H,H) groups
 At 1.5 times of:
  All C(H,H,H) groups
2.a Ternary CH refined with riding coordinates:
 C25(H25), C52(H52), C1(H1), C39(H39), C43(H43), C10(H10)
2.b Secondary CH2 refined with riding coordinates:
 C28(H28A,H28B), C38(H38A,H38B), C24(H24A,H24B), C20(H20A,H20B)
2.c Aromatic/amide H refined with riding coordinates:
 C22(H22), C23(H23), C36(H36), C37(H37), C49(H49), C51(H51), C50(H50),
 C48(H48), C34(H34), C14(H14), C30(H30), C5(H5), C6(H6), C8(H8), C7(H7),
 C32(H32), C33(H33), C15(H15), C18(H18), C31(H31), C16(H16), C17(H17)
2.d Idealised Me refined as rotating group:
 C3(H3A,H3B,H3C), C53(H53A,H53B,H53C), C42(H42A,H42B,H42C), C54(H54A,H54B,
 H54C), C2(H2A,H2B,H2C), C41(H41A,H41B,H41C), C44(H44A,H44B,H44C), C27(H27A,
 H27B,H27C), C12(H12A,H12B,H12C), C11(H11A,H11B,H11C)
;
_olex2_submission_special_instructions 'No special instructions were received'

loop_
_space_group_symop_operation_xyz
'x, y, z'
'-x, y+1/2, -z+1/2'
'-x, -y, -z'
'x, -y-1/2, z-1/2'

loop_
_atom_site_label
_atom_site_type_symbol
_atom_site_fract_x
_atom_site_fract_y
_atom_site_fract_z
_atom_site_U_iso_or_equiv
_atom_site_adp_type
_atom_site_occupancy
_atom_site_site_symmetry_order
_atom_site_calc_flag
_atom_site_refinement_flags_posn
_atom_site_refinement_flags_adp
_atom_site_refinement_flags_occupancy
_atom_site_disorder_assembly
_atom_site_disorder_group
Pd1 Pd 0.58298(2) 0.53190(4) 0.65296(2) 0.01906(10) Uani 1 1 d . . . . .
Pd2 Pd 0.80225(2) 0.04236(4) 0.61723(2) 0.01983(11) Uani 1 1 d . . . . .
Br2 Br 0.92834(4) -0.12035(6) 0.62685(2) 0.03215(15) Uani 1 1 d . . . . .
Br1 Br 0.51719(4) 0.36687(7) 0.69689(2) 0.03657(16) Uani 1 1 d . . . . .
O3 O 0.7251(3) 0.3291(4) 0.55797(11) 0.0382(11) Uani 1 1 d . . . . .
O1 O 0.5251(3) 0.8090(4) 0.58691(11) 0.0382(10) Uani 1 1 d . . . . .
O2 O 0.5981(3) 0.6615(5) 0.55387(11) 0.0410(11) Uani 1 1 d . . . . .
O4 O 0.6208(3) 0.1707(5) 0.55174(11) 0.0410(11) Uani 1 1 d . . . . .
N6 N 0.7560(3) -0.0712(4) 0.69769(12) 0.0219(10) Uani 1 1 d . . . . .
N5 N 0.6686(3) 0.0579(5) 0.66402(12) 0.0250(10) Uani 1 1 d . . . . .
N8 N 0.8199(3) 0.0169(4) 0.53421(12) 0.0213(10) Uani 1 1 d . . . . .
N7 N 0.9001(3) 0.1859(4) 0.55943(12) 0.0222(10) Uani 1 1 d . . . . .
N1 N 0.4096(3) 0.6513(5) 0.64203(12) 0.0241(10) Uani 1 1 d . . . . .
N4 N 0.7582(3) 0.4456(5) 0.69908(12) 0.0234(10) Uani 1 1 d . . . . .
N2 N 0.4237(3) 0.4838(4) 0.60129(12) 0.0222(10) Uani 1 1 d . . . . .
N3 N 0.7581(3) 0.5680(5) 0.64901(12) 0.0228(10) Uani 1 1 d . . . . .
C13 C 0.4646(3) 0.5615(5) 0.62944(14) 0.0229(12) Uani 1 1 d . . . . .
C45 C 0.8420(3) 0.0891(5) 0.56706(15) 0.0215(12) Uani 1 1 d . . . . .
C25 C 0.6353(3) 0.6849(6) 0.62037(15) 0.0282(13) Uani 1 1 d . . . . .
H25 H 0.638488 0.775554 0.635153 0.034 Uiso 1 1 calc R . . . .
C46 C 0.9175(3) 0.1754(5) 0.52187(15) 0.0235(12) Uani 1 1 d . . . . .
C21 C 0.7060(3) 0.5082(5) 0.67151(15) 0.0240(12) Uani 1 1 d . . . . .
C22 C 0.8400(3) 0.4690(6) 0.69323(16) 0.0281(13) Uani 1 1 d . . . . .
H22 H 0.887602 0.437221 0.708873 0.034 Uiso 1 1 calc R . . . .
C35 C 0.7453(3) 0.0007(5) 0.66410(15) 0.0232(12) Uani 1 1 d . . . . .
C28 C 0.8331(3) -0.1369(6) 0.71420(15) 0.0244(12) Uani 1 1 d . . . . .
H28A H 0.866872 -0.166191 0.693973 0.029 Uiso 1 1 calc R . . . .
H28B H 0.820198 -0.223231 0.728406 0.029 Uiso 1 1 calc R . . . .
C26 C 0.5861(3) 0.7153(6) 0.58436(16) 0.0255(12) Uani 1 1 d . . . . .
C23 C 0.8402(3) 0.5448(6) 0.66145(15) 0.0270(13) Uani 1 1 d . . . . .
H23 H 0.887392 0.575879 0.649948 0.032 Uiso 1 1 calc R . . . .
C36 C 0.6872(3) -0.0562(6) 0.71696(16) 0.0295(13) Uani 1 1 d . . . . .
H36 H 0.680149 -0.095272 0.740934 0.035 Uiso 1 1 calc R . . . .
C52 C 0.7573(3) -0.0972(5) 0.53130(15) 0.0240(12) Uani 1 1 d . . . . .
H52 H 0.730826 -0.097641 0.555314 0.029 Uiso 1 1 calc R . . . .
C37 C 0.6317(4) 0.0240(6) 0.69554(16) 0.0308(13) Uani 1 1 d . . . . .
H37 H 0.577784 0.051428 0.701165 0.037 Uiso 1 1 calc R . . . .
C29 C 0.8825(3) -0.0328(6) 0.74040(15) 0.0278(13) Uani 1 1 d . . . . .
C38 C 0.6338(4) 0.1378(6) 0.63078(15) 0.0301(13) Uani 1 1 d . . . . .
H38A H 0.600923 0.219803 0.638417 0.036 Uiso 1 1 calc R . . . .
H38B H 0.596852 0.075621 0.614033 0.036 Uiso 1 1 calc R . . . .
C47 C 0.8657(3) 0.0673(6) 0.50618(15) 0.0233(12) Uani 1 1 d . . . . .
C40 C 0.6789(4) 0.2263(6) 0.57138(17) 0.0330(14) Uani 1 1 d . . . . .
C24 C 0.7236(3) 0.6435(6) 0.61496(15) 0.0270(13) Uani 1 1 d . . . . .
H24A H 0.724212 0.580875 0.592709 0.032 Uiso 1 1 calc R . . . .
H24B H 0.757011 0.729589 0.611044 0.032 Uiso 1 1 calc R . . . .
C20 C 0.7327(4) 0.3796(6) 0.73311(15) 0.0290(13) Uani 1 1 d . . . . .
H20A H 0.765835 0.292151 0.738973 0.035 Uiso 1 1 calc R . . . .
H20B H 0.673359 0.351710 0.728657 0.035 Uiso 1 1 calc R . . . .
C4 C 0.3392(3) 0.5223(6) 0.59693(15) 0.0259(12) Uani 1 1 d . . . . .
C1 C 0.4623(3) 0.3649(6) 0.58238(14) 0.0236(12) Uani 1 1 d . . . . .
H1 H 0.522807 0.364289 0.591778 0.028 Uiso 1 1 calc R . . . .
C39 C 0.7048(4) 0.1890(6) 0.61079(16) 0.0317(14) Uani 1 1 d . . . . .
H39 H 0.725682 0.278652 0.623662 0.038 Uiso 1 1 calc R . . . .
C19 C 0.7446(3) 0.4806(6) 0.76618(15) 0.0261(13) Uani 1 1 d . . . . .
C49 C 0.9249(4) 0.0944(6) 0.44886(16) 0.0335(14) Uani 1 1 d . . . . .
H49 H 0.928437 0.068193 0.423421 0.040 Uiso 1 1 calc R . . . .
C9 C 0.3307(3) 0.6295(6) 0.62291(15) 0.0248(12) Uani 1 1 d . . . . .
C3 C 0.4559(4) 0.3877(6) 0.53996(15) 0.0321(14) Uani 1 1 d . . . . .
H3A H 0.397257 0.385419 0.529625 0.048 Uiso 1 1 calc GR . . . .
H3B H 0.486266 0.311940 0.528413 0.048 Uiso 1 1 calc GR . . . .
H3C H 0.479917 0.480426 0.534589 0.048 Uiso 1 1 calc GR . . . .
C51 C 0.9725(3) 0.2459(6) 0.50153(16) 0.0283(13) Uani 1 1 d . . . . .
H51 H 1.006544 0.320957 0.512332 0.034 Uiso 1 1 calc R . . . .
C50 C 0.9761(4) 0.2030(6) 0.46459(17) 0.0334(14) Uani 1 1 d . . . . .
H50 H 1.014009 0.248305 0.449853 0.040 Uiso 1 1 calc R . . . .
C48 C 0.8689(4) 0.0233(6) 0.46900(15) 0.0268(13) Uani 1 1 d . . . . .
H48 H 0.834582 -0.051245 0.458134 0.032 Uiso 1 1 calc R . . . .
C53 C 0.7978(4) -0.2420(6) 0.52773(17) 0.0320(14) Uani 1 1 d . . . . .
H53A H 0.826269 -0.244214 0.504866 0.048 Uiso 1 1 calc GR . . . .
H53B H 0.755043 -0.316467 0.526306 0.048 Uiso 1 1 calc GR . . . .
H53C H 0.838237 -0.258905 0.549699 0.048 Uiso 1 1 calc GR . . . .
C42 C 0.9254(4) 0.4408(6) 0.57485(17) 0.0374(15) Uani 1 1 d . . . . .
H42A H 0.954638 0.455974 0.552557 0.056 Uiso 1 1 calc GR . . . .
H42B H 0.947901 0.505329 0.594962 0.056 Uiso 1 1 calc GR . . . .
H42C H 0.865934 0.460062 0.568571 0.056 Uiso 1 1 calc GR . . . .
C54 C 0.6887(4) -0.0702(6) 0.49953(16) 0.0329(14) Uani 1 1 d . . . . .
H54A H 0.669497 0.028574 0.500755 0.049 Uiso 1 1 calc GR . . . .
H54B H 0.642188 -0.135212 0.502061 0.049 Uiso 1 1 calc GR . . . .
H54C H 0.710348 -0.086701 0.475309 0.049 Uiso 1 1 calc GR . . . .
C34 C 0.9340(4) 0.0672(6) 0.72599(17) 0.0334(14) Uani 1 1 d . . . . .
H34 H 0.939947 0.067274 0.699850 0.040 Uiso 1 1 calc R . . . .
C14 C 0.6887(4) 0.5902(7) 0.77026(18) 0.0366(15) Uani 1 1 d . . . . .
H14 H 0.642367 0.602355 0.751862 0.044 Uiso 1 1 calc R . . . .
C43 C 0.9372(4) 0.2875(6) 0.58798(16) 0.0286(13) Uani 1 1 d . . . . .
H43 H 0.906387 0.276308 0.610620 0.034 Uiso 1 1 calc R . . . .
C30 C 0.8742(4) -0.0307(7) 0.77845(16) 0.0374(15) Uani 1 1 d . . . . .
H30 H 0.839026 -0.097850 0.788819 0.045 Uiso 1 1 calc R . . . .
C10 C 0.4313(4) 0.7492(6) 0.67364(16) 0.0352(15) Uani 1 1 d . . . . .
H10 H 0.492572 0.739260 0.680786 0.042 Uiso 1 1 calc R . . . .
C2 C 0.4264(4) 0.2244(6) 0.59352(17) 0.0352(15) Uani 1 1 d . . . . .
H2A H 0.433885 0.214901 0.620962 0.053 Uiso 1 1 calc GR . . . .
H2B H 0.455104 0.145963 0.582175 0.053 Uiso 1 1 calc GR . . . .
H2C H 0.366970 0.221050 0.584652 0.053 Uiso 1 1 calc GR . . . .
C41 C 0.7065(4) 0.3615(7) 0.51818(16) 0.0406(16) Uani 1 1 d . . . . .
H41A H 0.700263 0.272426 0.503828 0.061 Uiso 1 1 calc GR . . . .
H41B H 0.752082 0.417574 0.509631 0.061 Uiso 1 1 calc GR . . . .
H41C H 0.654728 0.416297 0.514285 0.061 Uiso 1 1 calc GR . . . .
C5 C 0.2715(4) 0.4740(7) 0.57271(16) 0.0358(15) Uani 1 1 d . . . . .
H5 H 0.277463 0.401251 0.554714 0.043 Uiso 1 1 calc R . . . .
C6 C 0.1962(4) 0.5366(8) 0.57616(18) 0.0415(16) Uani 1 1 d . . . . .
H6 H 0.149034 0.507534 0.559826 0.050 Uiso 1 1 calc R . . . .
C44 C 1.0270(4) 0.2497(7) 0.5999(2) 0.0456(18) Uani 1 1 d . . . . .
H44A H 1.030167 0.152518 0.610085 0.068 Uiso 1 1 calc GR . . . .
H44B H 1.050206 0.316670 0.619305 0.068 Uiso 1 1 calc GR . . . .
H44C H 1.058889 0.255266 0.578155 0.068 Uiso 1 1 calc GR . . . .
C8 C 0.2532(4) 0.6904(7) 0.62667(17) 0.0341(14) Uani 1 1 d . . . . .
H8 H 0.246731 0.762225 0.644842 0.041 Uiso 1 1 calc R . . . .
C7 C 0.1866(4) 0.6416(8) 0.60286(19) 0.0450(18) Uani 1 1 d . . . . .
H7 H 0.132987 0.680511 0.604720 0.054 Uiso 1 1 calc R . . . .
C27 C 0.4704(4) 0.8360(7) 0.55285(17) 0.0435(17) Uani 1 1 d . . . . .
H27A H 0.498559 0.898253 0.536196 0.065 Uiso 1 1 calc GR . . . .
H27B H 0.419520 0.882497 0.559283 0.065 Uiso 1 1 calc GR . . . .
H27C H 0.456170 0.745509 0.540058 0.065 Uiso 1 1 calc GR . . . .
C32 C 0.9673(4) 0.1680(8) 0.7870(2) 0.0484(19) Uani 1 1 d . . . . .
H32 H 0.995751 0.237352 0.802875 0.058 Uiso 1 1 calc R . . . .
C33 C 0.9765(4) 0.1661(7) 0.7491(2) 0.0447(17) Uani 1 1 d . . . . .
H33 H 1.012130 0.233085 0.738984 0.054 Uiso 1 1 calc R . . . .
C15 C 0.6991(4) 0.6810(7) 0.80023(19) 0.0441(17) Uani 1 1 d . . . . .
H15 H 0.659929 0.755190 0.802500 0.053 Uiso 1 1 calc R . . . .
C18 C 0.8128(4) 0.4656(7) 0.79319(17) 0.0417(16) Uani 1 1 d . . . . .
H18 H 0.852021 0.391442 0.790986 0.050 Uiso 1 1 calc R . . . .
C12 C 0.4162(4) 0.9027(7) 0.6614(2) 0.0495(19) Uani 1 1 d . . . . .
H12A H 0.448477 0.924255 0.640424 0.074 Uiso 1 1 calc GR . . . .
H12B H 0.433398 0.966495 0.682521 0.074 Uiso 1 1 calc GR . . . .
H12C H 0.356857 0.916575 0.653400 0.074 Uiso 1 1 calc GR . . . .
C31 C 0.9172(4) 0.0696(8) 0.80155(19) 0.0484(19) Uani 1 1 d . . . . .
H31 H 0.911772 0.069798 0.827736 0.058 Uiso 1 1 calc R . . . .
C11 C 0.3891(5) 0.7038(8) 0.70759(17) 0.053(2) Uani 1 1 d . . . . .
H11A H 0.328685 0.713726 0.701970 0.080 Uiso 1 1 calc GR . . . .
H11B H 0.408392 0.764223 0.729113 0.080 Uiso 1 1 calc GR . . . .
H11C H 0.402802 0.604058 0.713615 0.080 Uiso 1 1 calc GR . . . .
C16 C 0.7664(5) 0.6657(7) 0.82740(19) 0.0488(18) Uani 1 1 d . . . . .
H16 H 0.773048 0.727998 0.848463 0.059 Uiso 1 1 calc R . . . .
C17 C 0.8232(5) 0.5601(8) 0.82355(19) 0.051(2) Uani 1 1 d . . . . .
H17 H 0.870224 0.550911 0.841703 0.062 Uiso 1 1 calc R . . . .

loop_
_atom_site_aniso_label
_atom_site_aniso_U_11
_atom_site_aniso_U_22
_atom_site_aniso_U_33
_atom_site_aniso_U_23
_atom_site_aniso_U_13
_atom_site_aniso_U_12
Pd1 0.0199(2) 0.0209(2) 0.0158(2) 0.00066(16) -0.00084(16) -0.00097(17)
Pd2 0.0226(2) 0.0200(2) 0.0165(2) 0.00099(16) 0.00002(16) 0.00090(17)
Br2 0.0334(3) 0.0348(3) 0.0287(3) 0.0070(3) 0.0056(2) 0.0069(3)
Br1 0.0335(3) 0.0412(4) 0.0347(4) 0.0103(3) 0.0019(3) -0.0039(3)
O3 0.050(3) 0.030(2) 0.033(2) 0.0085(19) -0.001(2) 0.004(2)
O1 0.047(3) 0.034(2) 0.032(2) 0.0047(19) -0.001(2) 0.009(2)
O2 0.050(3) 0.047(3) 0.025(2) -0.001(2) -0.002(2) 0.006(2)
O4 0.040(3) 0.050(3) 0.030(2) 0.000(2) -0.008(2) 0.001(2)
N6 0.026(2) 0.022(2) 0.018(2) 0.0022(18) 0.0020(19) -0.0020(19)
N5 0.028(2) 0.027(2) 0.021(2) 0.000(2) 0.002(2) 0.005(2)
N8 0.023(2) 0.022(2) 0.019(2) 0.0019(18) -0.0011(18) -0.0009(19)
N7 0.028(2) 0.020(2) 0.018(2) 0.0006(18) 0.0010(19) -0.001(2)
N1 0.020(2) 0.027(2) 0.025(3) -0.003(2) -0.0004(19) 0.002(2)
N4 0.023(2) 0.025(2) 0.023(2) 0.0054(19) 0.0019(19) -0.003(2)
N2 0.025(2) 0.023(2) 0.018(2) -0.0006(18) -0.0022(19) 0.0012(19)
N3 0.025(2) 0.025(2) 0.018(2) 0.0045(18) -0.0023(19) -0.0014(19)
C13 0.029(3) 0.020(3) 0.019(3) 0.002(2) 0.001(2) 0.002(2)
C45 0.022(3) 0.018(2) 0.023(3) 0.003(2) -0.003(2) 0.003(2)
C25 0.030(3) 0.027(3) 0.027(3) 0.002(2) -0.002(2) -0.002(3)
C46 0.025(3) 0.020(3) 0.025(3) 0.004(2) 0.002(2) 0.005(2)
C21 0.031(3) 0.021(3) 0.019(3) 0.001(2) 0.000(2) -0.004(2)
C22 0.024(3) 0.030(3) 0.029(3) 0.003(3) 0.000(2) 0.001(3)
C35 0.026(3) 0.017(3) 0.025(3) 0.000(2) -0.004(2) 0.001(2)
C28 0.030(3) 0.021(3) 0.023(3) 0.004(2) 0.005(2) 0.000(2)
C26 0.025(3) 0.021(3) 0.030(3) 0.008(2) 0.002(2) -0.001(2)
C23 0.019(3) 0.036(3) 0.026(3) -0.001(3) 0.003(2) -0.004(3)
C36 0.031(3) 0.036(3) 0.022(3) 0.005(3) 0.007(2) -0.002(3)
C52 0.029(3) 0.020(3) 0.022(3) -0.002(2) 0.000(2) -0.005(2)
C37 0.030(3) 0.037(3) 0.028(3) 0.002(3) 0.012(3) -0.004(3)
C29 0.029(3) 0.028(3) 0.025(3) -0.002(3) -0.002(2) 0.007(3)
C38 0.030(3) 0.036(3) 0.024(3) 0.002(3) 0.002(2) 0.007(3)
C47 0.023(3) 0.025(3) 0.022(3) 0.004(2) 0.003(2) 0.003(2)
C40 0.040(4) 0.024(3) 0.035(4) 0.005(3) 0.006(3) 0.015(3)
C24 0.027(3) 0.035(3) 0.019(3) 0.001(2) 0.002(2) 0.000(3)
C20 0.027(3) 0.031(3) 0.028(3) 0.007(3) 0.000(2) -0.002(3)
C4 0.022(3) 0.031(3) 0.023(3) 0.004(2) -0.003(2) 0.002(2)
C1 0.025(3) 0.024(3) 0.021(3) -0.004(2) -0.002(2) 0.000(2)
C39 0.038(3) 0.031(3) 0.025(3) 0.003(3) 0.005(3) 0.008(3)
C19 0.027(3) 0.027(3) 0.023(3) 0.008(2) 0.000(2) -0.004(2)
C49 0.047(4) 0.035(3) 0.021(3) 0.006(3) 0.014(3) 0.008(3)
C9 0.023(3) 0.030(3) 0.022(3) 0.003(2) 0.003(2) 0.006(2)
C3 0.042(4) 0.032(3) 0.022(3) -0.009(3) 0.003(3) 0.003(3)
C51 0.028(3) 0.025(3) 0.033(3) 0.008(3) 0.006(3) 0.004(3)
C50 0.038(3) 0.032(3) 0.033(4) 0.009(3) 0.016(3) 0.009(3)
C48 0.038(3) 0.022(3) 0.022(3) 0.001(2) 0.005(2) 0.008(3)
C53 0.036(3) 0.025(3) 0.035(3) 0.001(3) 0.005(3) -0.001(3)
C42 0.056(4) 0.019(3) 0.038(4) -0.004(3) 0.003(3) -0.006(3)
C54 0.035(3) 0.034(3) 0.028(3) 0.001(3) -0.007(3) -0.004(3)
C34 0.031(3) 0.038(3) 0.031(3) 0.007(3) 0.001(3) -0.008(3)
C14 0.038(4) 0.037(3) 0.035(4) 0.013(3) 0.004(3) -0.004(3)
C43 0.037(3) 0.024(3) 0.024(3) -0.008(2) -0.002(3) -0.005(3)
C30 0.038(4) 0.047(4) 0.026(3) -0.001(3) 0.001(3) -0.001(3)
C10 0.037(3) 0.040(4) 0.028(3) -0.020(3) -0.001(3) 0.006(3)
C2 0.040(4) 0.033(3) 0.030(3) -0.001(3) -0.007(3) 0.001(3)
C41 0.058(4) 0.039(4) 0.025(3) 0.016(3) 0.003(3) 0.004(3)
C5 0.031(3) 0.046(4) 0.028(3) -0.002(3) -0.009(3) 0.000(3)
C6 0.024(3) 0.058(4) 0.039(4) 0.009(3) -0.011(3) -0.001(3)
C44 0.037(4) 0.037(4) 0.056(4) -0.002(3) -0.021(3) -0.009(3)
C8 0.030(3) 0.040(3) 0.034(3) 0.004(3) 0.008(3) 0.008(3)
C7 0.022(3) 0.065(5) 0.046(4) 0.012(4) 0.000(3) 0.015(3)
C27 0.044(4) 0.043(4) 0.039(4) 0.006(3) -0.016(3) 0.010(3)
C32 0.034(4) 0.048(4) 0.059(5) -0.023(4) -0.015(3) 0.003(3)
C33 0.028(3) 0.045(4) 0.059(5) -0.004(3) -0.004(3) -0.011(3)
C15 0.053(4) 0.035(4) 0.048(4) 0.011(3) 0.019(3) -0.008(3)
C18 0.038(4) 0.050(4) 0.034(4) 0.002(3) -0.011(3) 0.002(3)
C12 0.046(4) 0.041(4) 0.062(5) -0.022(4) 0.011(4) 0.007(3)
C31 0.048(4) 0.067(5) 0.029(4) -0.020(3) -0.001(3) 0.010(4)
C11 0.061(5) 0.074(5) 0.026(4) -0.010(3) 0.007(3) 0.020(4)
C16 0.066(5) 0.043(4) 0.039(4) -0.007(3) 0.015(4) -0.020(4)
C17 0.058(5) 0.058(5) 0.034(4) -0.003(3) -0.016(3) -0.010(4)

loop_
_atom_type_symbol
_atom_type_description
_atom_type_scat_dispersion_real
_atom_type_scat_dispersion_imag
_atom_type_scat_source
C C 0.0033 0.0016 'International Tables Vol C Tables 4.2.6.8 and 6.1.1.4'
H H 0.0000 0.0000 'International Tables Vol C Tables 4.2.6.8 and 6.1.1.4'
Br Br -0.2901 2.4595 'International Tables Vol C Tables 4.2.6.8 and 6.1.1.4'
N N 0.0061 0.0033 'International Tables Vol C Tables 4.2.6.8 and 6.1.1.4'
O O 0.0106 0.0060 'International Tables Vol C Tables 4.2.6.8 and 6.1.1.4'
Pd Pd -0.9988 1.0072 'International Tables Vol C Tables 4.2.6.8 and 6.1.1.4'

loop_
_geom_angle_atom_site_label_1
_geom_angle_atom_site_label_2
_geom_angle_atom_site_label_3
_geom_angle
_geom_angle_site_symmetry_1
_geom_angle_site_symmetry_3
_geom_angle_publ_flag
C13 Pd1 Br1 84.27(15) . . ?
C13 Pd1 C25 95.5(2) . . ?
C13 Pd1 C21 174.2(2) . . ?
C25 Pd1 Br1 174.25(17) . . ?
C21 Pd1 Br1 101.07(15) . . ?
C21 Pd1 C25 79.4(2) . . ?
C45 Pd2 Br2 85.63(14) . . ?
C45 Pd2 C35 171.7(2) . . ?
C45 Pd2 C39 93.9(2) . . ?
C35 Pd2 Br2 101.56(14) . . ?
C35 Pd2 C39 79.3(2) . . ?
C39 Pd2 Br2 175.55(17) . . ?
C40 O3 C41 115.8(5) . . ?
C26 O1 C27 116.6(5) . . ?
C35 N6 C28 125.8(5) . . ?
C35 N6 C36 110.7(4) . . ?
C36 N6 C28 122.8(4) . . ?
C35 N5 C37 112.8(5) . . ?
C35 N5 C38 118.5(5) . . ?
C37 N5 C38 128.6(5) . . ?
C45 N8 C52 122.4(5) . . ?
C45 N8 C47 109.8(4) . . ?
C47 N8 C52 127.7(4) . . ?
C45 N7 C46 111.0(4) . . ?
C45 N7 C43 122.1(5) . . ?
C46 N7 C43 126.8(5) . . ?
C13 N1 C9 110.4(4) . . ?
C13 N1 C10 122.7(4) . . ?
C9 N1 C10 126.8(5) . . ?
C21 N4 C22 110.6(4) . . ?
C21 N4 C20 125.2(5) . . ?
C22 N4 C20 123.6(4) . . ?
C13 N2 C4 109.6(4) . . ?
C13 N2 C1 123.3(4) . . ?
C4 N2 C1 126.6(4) . . ?
C21 N3 C23 112.6(4) . . ?
C21 N3 C24 119.3(4) . . ?
C23 N3 C24 128.0(5) . . ?
N1 C13 Pd1 125.4(4) . . ?
N1 C13 N2 107.4(4) . . ?
N2 C13 Pd1 126.8(4) . . ?
N8 C45 Pd2 125.2(4) . . ?
N7 C45 Pd2 128.2(4) . . ?
N7 C45 N8 106.4(5) . . ?
Pd1 C25 H25 106.9 . . ?
C26 C25 Pd1 114.2(4) . . ?
C26 C25 H25 106.9 . . ?
C26 C25 C24 111.7(5) . . ?
C24 C25 Pd1 109.9(4) . . ?
C24 C25 H25 106.9 . . ?
C47 C46 N7 105.3(5) . . ?
C51 C46 N7 132.7(5) . . ?
C51 C46 C47 122.1(5) . . ?
N4 C21 Pd1 142.2(4) . . ?
N3 C21 Pd1 114.2(3) . . ?
N3 C21 N4 103.5(4) . . ?
N4 C22 H22 126.2 . . ?
C23 C22 N4 107.6(5) . . ?
C23 C22 H22 126.2 . . ?
N6 C35 Pd2 142.1(4) . . ?
N5 C35 Pd2 114.7(4) . . ?
N5 C35 N6 103.2(5) . . ?
N6 C28 H28A 109.6 . . ?
N6 C28 H28B 109.6 . . ?
N6 C28 C29 110.4(4) . . ?
H28A C28 H28B 108.1 . . ?
C29 C28 H28A 109.6 . . ?
C29 C28 H28B 109.6 . . ?
O1 C26 C25 113.9(5) . . ?
O2 C26 O1 121.2(5) . . ?
O2 C26 C25 124.9(5) . . ?
N3 C23 H23 127.2 . . ?
C22 C23 N3 105.6(5) . . ?
C22 C23 H23 127.2 . . ?
N6 C36 H36 126.3 . . ?
C37 C36 N6 107.3(5) . . ?
C37 C36 H36 126.3 . . ?
N8 C52 H52 107.3 . . ?
N8 C52 C53 111.0(5) . . ?
N8 C52 C54 111.9(4) . . ?
C53 C52 H52 107.3 . . ?
C53 C52 C54 111.8(5) . . ?
C54 C52 H52 107.3 . . ?
N5 C37 H37 127.0 . . ?
C36 C37 N5 106.0(5) . . ?
C36 C37 H37 127.0 . . ?
C34 C29 C28 120.1(5) . . ?
C30 C29 C28 121.1(5) . . ?
C30 C29 C34 118.7(5) . . ?
N5 C38 H38A 110.2 . . ?
N5 C38 H38B 110.2 . . ?
N5 C38 C39 107.7(4) . . ?
H38A C38 H38B 108.5 . . ?
C39 C38 H38A 110.2 . . ?
C39 C38 H38B 110.2 . . ?
N8 C47 C46 107.5(5) . . ?
N8 C47 C48 131.4(5) . . ?
C46 C47 C48 121.0(5) . . ?
O3 C40 C39 113.7(5) . . ?
O4 C40 O3 121.5(5) . . ?
O4 C40 C39 124.8(6) . . ?
N3 C24 C25 107.4(4) . . ?
N3 C24 H24A 110.2 . . ?
N3 C24 H24B 110.2 . . ?
C25 C24 H24A 110.2 . . ?
C25 C24 H24B 110.2 . . ?
H24A C24 H24B 108.5 . . ?
N4 C20 H20A 109.4 . . ?
N4 C20 H20B 109.4 . . ?
N4 C20 C19 111.2(5) . . ?
H20A C20 H20B 108.0 . . ?
C19 C20 H20A 109.4 . . ?
C19 C20 H20B 109.4 . . ?
C9 C4 N2 106.1(4) . . ?
C9 C4 C5 121.6(5) . . ?
C5 C4 N2 132.3(5) . . ?
N2 C1 H1 107.2 . . ?
N2 C1 C3 111.2(4) . . ?
N2 C1 C2 110.2(5) . . ?
C3 C1 H1 107.2 . . ?
C2 C1 H1 107.2 . . ?
C2 C1 C3 113.4(4) . . ?
Pd2 C39 H39 106.8 . . ?
C38 C39 Pd2 110.2(4) . . ?
C38 C39 H39 106.8 . . ?
C40 C39 Pd2 113.4(4) . . ?
C40 C39 C38 112.4(5) . . ?
C40 C39 H39 106.8 . . ?
C14 C19 C20 121.1(5) . . ?
C14 C19 C18 118.6(6) . . ?
C18 C19 C20 120.3(5) . . ?
C50 C49 H49 118.8 . . ?
C48 C49 H49 118.8 . . ?
C48 C49 C50 122.3(5) . . ?
C4 C9 N1 106.5(5) . . ?
C4 C9 C8 121.0(5) . . ?
C8 C9 N1 132.5(5) . . ?
C1 C3 H3A 109.5 . . ?
C1 C3 H3B 109.5 . . ?
C1 C3 H3C 109.5 . . ?
H3A C3 H3B 109.5 . . ?
H3A C3 H3C 109.5 . . ?
H3B C3 H3C 109.5 . . ?
C46 C51 H51 121.3 . . ?
C46 C51 C50 117.3(5) . . ?
C50 C51 H51 121.3 . . ?
C49 C50 H50 119.6 . . ?
C51 C50 C49 120.9(6) . . ?
C51 C50 H50 119.6 . . ?
C47 C48 H48 121.8 . . ?
C49 C48 C47 116.4(5) . . ?
C49 C48 H48 121.8 . . ?
C52 C53 H53A 109.5 . . ?
C52 C53 H53B 109.5 . . ?
C52 C53 H53C 109.5 . . ?
H53A C53 H53B 109.5 . . ?
H53A C53 H53C 109.5 . . ?
H53B C53 H53C 109.5 . . ?
H42A C42 H42B 109.5 . . ?
H42A C42 H42C 109.5 . . ?
H42B C42 H42C 109.5 . . ?
C43 C42 H42A 109.5 . . ?
C43 C42 H42B 109.5 . . ?
C43 C42 H42C 109.5 . . ?
C52 C54 H54A 109.5 . . ?
C52 C54 H54B 109.5 . . ?
C52 C54 H54C 109.5 . . ?
H54A C54 H54B 109.5 . . ?
H54A C54 H54C 109.5 . . ?
H54B C54 H54C 109.5 . . ?
C29 C34 H34 119.6 . . ?
C33 C34 C29 120.8(6) . . ?
C33 C34 H34 119.6 . . ?
C19 C14 H14 119.4 . . ?
C15 C14 C19 121.2(6) . . ?
C15 C14 H14 119.4 . . ?
N7 C43 C42 111.6(4) . . ?
N7 C43 H43 107.0 . . ?
N7 C43 C44 110.6(5) . . ?
C42 C43 H43 107.0 . . ?
C44 C43 C42 113.3(5) . . ?
C44 C43 H43 107.0 . . ?
C29 C30 H30 120.0 . . ?
C29 C30 C31 120.0(6) . . ?
C31 C30 H30 120.0 . . ?
N1 C10 H10 106.7 . . ?
N1 C10 C12 110.7(5) . . ?
N1 C10 C11 110.4(5) . . ?
C12 C10 H10 106.7 . . ?
C11 C10 H10 106.7 . . ?
C11 C10 C12 115.1(5) . . ?
C1 C2 H2A 109.5 . . ?
C1 C2 H2B 109.5 . . ?
C1 C2 H2C 109.5 . . ?
H2A C2 H2B 109.5 . . ?
H2A C2 H2C 109.5 . . ?
H2B C2 H2C 109.5 . . ?
O3 C41 H41A 109.5 . . ?
O3 C41 H41B 109.5 . . ?
O3 C41 H41C 109.5 . . ?
H41A C41 H41B 109.5 . . ?
H41A C41 H41C 109.5 . . ?
H41B C41 H41C 109.5 . . ?
C4 C5 H5 121.6 . . ?
C6 C5 C4 116.8(6) . . ?
C6 C5 H5 121.6 . . ?
C5 C6 H6 119.0 . . ?
C5 C6 C7 122.0(6) . . ?
C7 C6 H6 119.0 . . ?
C43 C44 H44A 109.5 . . ?
C43 C44 H44B 109.5 . . ?
C43 C44 H44C 109.5 . . ?
H44A C44 H44B 109.5 . . ?
H44A C44 H44C 109.5 . . ?
H44B C44 H44C 109.5 . . ?
C9 C8 H8 121.5 . . ?
C7 C8 C9 117.1(6) . . ?
C7 C8 H8 121.5 . . ?
C6 C7 H7 119.3 . . ?
C8 C7 C6 121.5(6) . . ?
C8 C7 H7 119.3 . . ?
O1 C27 H27A 109.5 . . ?
O1 C27 H27B 109.5 . . ?
O1 C27 H27C 109.5 . . ?
H27A C27 H27B 109.5 . . ?
H27A C27 H27C 109.5 . . ?
H27B C27 H27C 109.5 . . ?
C33 C32 H32 120.1 . . ?
C31 C32 H32 120.1 . . ?
C31 C32 C33 119.8(6) . . ?
C34 C33 H33 120.0 . . ?
C32 C33 C34 120.0(7) . . ?
C32 C33 H33 120.0 . . ?
C14 C15 H15 119.8 . . ?
C14 C15 C16 120.5(7) . . ?
C16 C15 H15 119.8 . . ?
C19 C18 H18 120.2 . . ?
C19 C18 C17 119.7(6) . . ?
C17 C18 H18 120.2 . . ?
C10 C12 H12A 109.5 . . ?
C10 C12 H12B 109.5 . . ?
C10 C12 H12C 109.5 . . ?
H12A C12 H12B 109.5 . . ?
H12A C12 H12C 109.5 . . ?
H12B C12 H12C 109.5 . . ?
C30 C31 H31 119.7 . . ?
C32 C31 C30 120.6(6) . . ?
C32 C31 H31 119.7 . . ?
C10 C11 H11A 109.5 . . ?
C10 C11 H11B 109.5 . . ?
C10 C11 H11C 109.5 . . ?
H11A C11 H11B 109.5 . . ?
H11A C11 H11C 109.5 . . ?
H11B C11 H11C 109.5 . . ?
C15 C16 H16 120.4 . . ?
C17 C16 C15 119.3(6) . . ?
C17 C16 H16 120.4 . . ?
C18 C17 H17 119.6 . . ?
C16 C17 C18 120.8(6) . . ?
C16 C17 H17 119.6 . . ?

loop_
_geom_bond_atom_site_label_1
_geom_bond_atom_site_label_2
_geom_bond_distance
_geom_bond_site_symmetry_2
_geom_bond_publ_flag
Pd1 Br1 2.5199(7) . ?
Pd1 C13 2.027(5) . ?
Pd1 C25 2.084(6) . ?
Pd1 C21 2.041(5) . ?
Pd2 Br2 2.5405(7) . ?
Pd2 C45 2.017(6) . ?
Pd2 C35 2.035(6) . ?
Pd2 C39 2.086(6) . ?
O3 C40 1.339(7) . ?
O3 C41 1.455(7) . ?
O1 C26 1.330(7) . ?
O1 C27 1.449(6) . ?
O2 C26 1.236(7) . ?
O4 C40 1.228(7) . ?
N6 C35 1.373(7) . ?
N6 C28 1.458(6) . ?
N6 C36 1.378(7) . ?
N5 C35 1.350(7) . ?
N5 C37 1.369(7) . ?
N5 C38 1.466(7) . ?
N8 C45 1.370(6) . ?
N8 C52 1.469(7) . ?
N8 C47 1.391(7) . ?
N7 C45 1.355(7) . ?
N7 C46 1.405(7) . ?
N7 C43 1.476(6) . ?
N1 C13 1.337(7) . ?
N1 C9 1.397(6) . ?
N1 C10 1.470(7) . ?
N4 C21 1.361(6) . ?
N4 C22 1.379(7) . ?
N4 C20 1.463(7) . ?
N2 C13 1.356(6) . ?
N2 C4 1.405(7) . ?
N2 C1 1.477(7) . ?
N3 C21 1.348(7) . ?
N3 C23 1.372(7) . ?
N3 C24 1.466(6) . ?
C25 H25 1.0000 . ?
C25 C26 1.468(7) . ?
C25 C24 1.511(8) . ?
C46 C47 1.394(7) . ?
C46 C51 1.376(8) . ?
C22 H22 0.9500 . ?
C22 C23 1.341(8) . ?
C28 H28A 0.9900 . ?
C28 H28B 0.9900 . ?
C28 C29 1.520(7) . ?
C23 H23 0.9500 . ?
C36 H36 0.9500 . ?
C36 C37 1.346(8) . ?
C52 H52 1.0000 . ?
C52 C53 1.519(7) . ?
C52 C54 1.522(7) . ?
C37 H37 0.9500 . ?
C29 C34 1.388(8) . ?
C29 C30 1.382(8) . ?
C38 H38A 0.9900 . ?
C38 H38B 0.9900 . ?
C38 C39 1.494(8) . ?
C47 C48 1.398(8) . ?
C40 C39 1.469(8) . ?
C24 H24A 0.9900 . ?
C24 H24B 0.9900 . ?
C20 H20A 0.9900 . ?
C20 H20B 0.9900 . ?
C20 C19 1.512(8) . ?
C4 C9 1.386(8) . ?
C4 C5 1.397(7) . ?
C1 H1 1.0000 . ?
C1 C3 1.524(7) . ?
C1 C2 1.510(8) . ?
C39 H39 1.0000 . ?
C19 C14 1.386(8) . ?
C19 C18 1.394(7) . ?
C49 H49 0.9500 . ?
C49 C50 1.393(8) . ?
C49 C48 1.386(8) . ?
C9 C8 1.395(8) . ?
C3 H3A 0.9800 . ?
C3 H3B 0.9800 . ?
C3 H3C 0.9800 . ?
C51 H51 0.9500 . ?
C51 C50 1.388(8) . ?
C50 H50 0.9500 . ?
C48 H48 0.9500 . ?
C53 H53A 0.9800 . ?
C53 H53B 0.9800 . ?
C53 H53C 0.9800 . ?
C42 H42A 0.9800 . ?
C42 H42B 0.9800 . ?
C42 H42C 0.9800 . ?
C42 C43 1.518(7) . ?
C54 H54A 0.9800 . ?
C54 H54B 0.9800 . ?
C54 H54C 0.9800 . ?
C34 H34 0.9500 . ?
C34 C33 1.378(8) . ?
C14 H14 0.9500 . ?
C14 C15 1.365(9) . ?
C43 H43 1.0000 . ?
C43 C44 1.512(8) . ?
C30 H30 0.9500 . ?
C30 C31 1.388(9) . ?
C10 H10 1.0000 . ?
C10 C12 1.517(9) . ?
C10 C11 1.516(9) . ?
C2 H2A 0.9800 . ?
C2 H2B 0.9800 . ?
C2 H2C 0.9800 . ?
C41 H41A 0.9800 . ?
C41 H41B 0.9800 . ?
C41 H41C 0.9800 . ?
C5 H5 0.9500 . ?
C5 C6 1.369(9) . ?
C6 H6 0.9500 . ?
C6 C7 1.391(10) . ?
C44 H44A 0.9800 . ?
C44 H44B 0.9800 . ?
C44 H44C 0.9800 . ?
C8 H8 0.9500 . ?
C8 C7 1.378(8) . ?
C7 H7 0.9500 . ?
C27 H27A 0.9800 . ?
C27 H27B 0.9800 . ?
C27 H27C 0.9800 . ?
C32 H32 0.9500 . ?
C32 C33 1.376(10) . ?
C32 C31 1.368(10) . ?
C33 H33 0.9500 . ?
C15 H15 0.9500 . ?
C15 C16 1.388(9) . ?
C18 H18 0.9500 . ?
C18 C17 1.398(9) . ?
C12 H12A 0.9800 . ?
C12 H12B 0.9800 . ?
C12 H12C 0.9800 . ?
C31 H31 0.9500 . ?
C11 H11A 0.9800 . ?
C11 H11B 0.9800 . ?
C11 H11C 0.9800 . ?
C16 H16 0.9500 . ?
C16 C17 1.367(10) . ?
C17 H17 0.9500 . ?
